data_8000344
loop_
_publ_author_name
'Sarkar, Sounak'
'Thomas, Sajesh P.'
'Potnuru, Lokeswara Rao'
'Edwards, Alison J.'
'Grosjean, Arnaud'
'Ramanathan, Krishna Venkatachala'
'Guru Row, T. N.'

_publ_section_title
;
 Experimental Insights into the Electronic Nature, Spectral Features, and
 Role of Entropy in Short
 CH<sub>3</sub>&#x00B7;&#x00B7;&#x00B7;CH<sub>3</sub> Hydrophobic
 Interactions.
;
_journal_issue 22
_journal_name_full 'The journal of physical chemistry letters'
_journal_page_first 7224
_journal_page_last 7229
_journal_paper_doi 10.1021/acs.jpclett.9b02734
_journal_volume 10
_journal_year 2019
_chemical_formula_sum 'C10 H14 N2 O4'
_chemical_formula_weight 226.23
_space_group_crystal_system triclinic
_space_group_IT_number 2
_space_group_name_Hall '-P 1'
_space_group_name_H-M_alt 'P -1'
_atom_sites_solution_hydrogens difmap
_audit_creation_method SHELXL-2018/3
_cell_angle_alpha 82.173(3)
_cell_angle_beta 80.895(3)
_cell_angle_gamma 86.179(3)
_cell_formula_units_Z 1
_cell_length_a 3.87078(13)
_cell_length_b 8.3374(3)
_cell_length_c 8.6101(3)
_cell_measurement_reflns_used 4821
_cell_measurement_temperature 200.00(2)
_cell_measurement_theta_max 36.2930
_cell_measurement_theta_min 2.3940
_cell_volume 271.521(17)
_computing_structure_refinement 'SHELXL-2018/3 (Sheldrick, 2018)'
_diffrn_ambient_environment N~2~
_diffrn_ambient_temperature 200.00(2)
_diffrn_detector 'CCD plate'
_diffrn_detector_area_resol_mean 8.0419
_diffrn_detector_type Eos
_diffrn_measured_fraction_theta_full 0.998
_diffrn_measured_fraction_theta_max 0.997
_diffrn_measurement_device 'four-circle diffractometer'
_diffrn_measurement_device_type 'Xcalibur, Eos, Nova'
_diffrn_radiation_monochromator mirror
_diffrn_radiation_probe x-ray
_diffrn_radiation_type 'Mo K\a'
_diffrn_radiation_wavelength 0.71073
_diffrn_reflns_av_R_equivalents 0.0307
_diffrn_reflns_av_unetI/netI 0.0379
_diffrn_reflns_Laue_measured_fraction_full 0.998
_diffrn_reflns_Laue_measured_fraction_max 0.997
_diffrn_reflns_number 2635
_diffrn_reflns_point_group_measured_fraction_full 0.998
_diffrn_reflns_point_group_measured_fraction_max 0.997
_diffrn_reflns_theta_full 25.242
_diffrn_reflns_theta_max 36.313
_diffrn_reflns_theta_min 2.415
_diffrn_source 'micro-focus sealed X-ray tube'
_diffrn_source_type 'Mova (Mo) X-ray Source'
_exptl_absorpt_coefficient_mu 0.108
_exptl_crystal_colour block
_exptl_crystal_density_diffrn 1.384
_exptl_crystal_description colourless
_exptl_crystal_F_000 120
_refine_diff_density_max 0.570
_refine_diff_density_min -0.203
_refine_diff_density_rms 0.052
_refine_ls_extinction_method none
_refine_ls_goodness_of_fit_ref 1.051
_refine_ls_hydrogen_treatment refall
_refine_ls_matrix_type full
_refine_ls_number_parameters 101
_refine_ls_number_reflns 2635
_refine_ls_number_restraints 0
_refine_ls_restrained_S_all 1.051
_refine_ls_R_factor_all 0.0542
_refine_ls_R_factor_gt 0.0456
_refine_ls_shift/su_max 0.000
_refine_ls_shift/su_mean 0.000
_refine_ls_structure_factor_coef Fsqd
_refine_ls_weighting_details 'w=1/[\s^2^(Fo^2^)+(0.0792P)^2^+0.0275P] where P=(Fo^2^+2Fc^2^)/3'
_refine_ls_weighting_scheme calc
_refine_ls_wR_factor_gt 0.1383
_refine_ls_wR_factor_ref 0.1454
_reflns_Friedel_coverage 0.000
_reflns_number_gt 2203
_reflns_number_total 2635
_reflns_threshold_expression 'I > 2\s(I)'
_cod_data_source_file jz9b02734_si_003.cif
_cod_data_source_block TMP-OA-200K
_cod_depositor_comments 'Adding full bibliography for 8000326--8000347.cif.'
_cod_original_cell_volume 271.523(18)
_cod_database_code 8000344
_shelx_shelxl_version_number 2018/3
_shelx_space_group_comment
;
The symmetry employed for this shelxl refinement is uniquely defined
by the following loop, which should always be used as a source of
symmetry information in preference to the above space-group names.
They are only intended as comments.
;

loop_
_space_group_symop_operation_xyz
'x, y, z'
'-x, -y, -z'

loop_
_atom_site_label
_atom_site_type_symbol
_atom_site_fract_x
_atom_site_fract_y
_atom_site_fract_z
_atom_site_U_iso_or_equiv
_atom_site_adp_type
_atom_site_occupancy
_atom_site_site_symmetry_order
_atom_site_calc_flag
O2 O 0.4256(2) 0.80226(7) 0.08983(8) 0.03436(18) Uani 1 1 d
O1 O 0.6378(3) 1.00810(10) 0.18117(9) 0.0487(3) Uani 1 1 d
N1 N 0.47238(16) 0.60548(7) 0.36510(7) 0.01966(14) Uani 1 1 d
C4 C 0.64787(18) 0.46221(8) 0.35555(8) 0.01875(14) Uani 1 1 d
C2 C 0.32371(18) 0.64540(8) 0.50694(8) 0.01863(14) Uani 1 1 d
C5 C 0.8078(2) 0.42295(11) 0.19420(9) 0.02933(18) Uani 1 1 d
H5A H 0.755(5) 0.510(2) 0.117(2) 0.055(4) Uiso 1 1 d
H5B H 0.725(4) 0.323(2) 0.169(2) 0.052(4) Uiso 1 1 d
H5C H 1.056(5) 0.403(2) 0.186(2) 0.063(5) Uiso 1 1 d
C3 C 0.1360(2) 0.80784(10) 0.51139(11) 0.02804(17) Uani 1 1 d
H3A H 0.254(5) 0.876(2) 0.542(2) 0.068(5) Uiso 1 1 d
H3B H -0.072(5) 0.801(2) 0.591(2) 0.060(5) Uiso 1 1 d
H3C H 0.066(5) 0.847(2) 0.410(2) 0.065(5) Uiso 1 1 d
C1 C 0.5234(3) 0.95097(10) 0.08043(9) 0.02858(18) Uani 1 1 d
H2O H 0.452(5) 0.748(2) 0.179(2) 0.072(5) Uiso 1 1 d

loop_
_atom_site_aniso_label
_atom_site_aniso_U_11
_atom_site_aniso_U_22
_atom_site_aniso_U_33
_atom_site_aniso_U_23
_atom_site_aniso_U_13
_atom_site_aniso_U_12
O2 0.0630(5) 0.0195(3) 0.0226(3) 0.0043(2) -0.0164(3) -0.0065(3)
O1 0.0930(7) 0.0317(4) 0.0283(3) 0.0060(3) -0.0322(4) -0.0193(4)
N1 0.0278(3) 0.0150(2) 0.0156(2) 0.00050(18) -0.0039(2) -0.0003(2)
C4 0.0244(3) 0.0161(3) 0.0154(3) -0.00149(19) -0.0022(2) -0.0011(2)
C2 0.0237(3) 0.0141(2) 0.0180(3) -0.00127(19) -0.0041(2) 0.0004(2)
C5 0.0368(4) 0.0317(4) 0.0179(3) -0.0061(3) 0.0014(3) 0.0029(3)
C3 0.0344(4) 0.0175(3) 0.0324(4) -0.0049(3) -0.0075(3) 0.0069(3)
C1 0.0471(5) 0.0203(3) 0.0195(3) 0.0025(2) -0.0120(3) -0.0036(3)

loop_
_atom_type_symbol
_atom_type_description
_atom_type_scat_dispersion_real
_atom_type_scat_dispersion_imag
_atom_type_scat_source
C C 0.0033 0.0016 'International Tables Vol C Tables 4.2.6.8 and 6.1.1.4'
H H 0.0000 0.0000 'International Tables Vol C Tables 4.2.6.8 and 6.1.1.4'
N N 0.0061 0.0033 'International Tables Vol C Tables 4.2.6.8 and 6.1.1.4'
O O 0.0106 0.0060 'International Tables Vol C Tables 4.2.6.8 and 6.1.1.4'

loop_
_geom_angle_atom_site_label_1
_geom_angle_atom_site_label_2
_geom_angle_atom_site_label_3
_geom_angle
_geom_angle_site_symmetry_1
_geom_angle_site_symmetry_3
C1 O2 H2O 111.4(13) . .
C4 N1 C2 119.76(6) . .
N1 C4 C2 120.19(6) . 2_666
N1 C4 C5 117.72(6) . .
C2 C4 C5 122.09(7) 2_666 .
N1 C2 C4 120.04(6) . 2_666
N1 C2 C3 117.66(6) . .
C4 C2 C3 122.29(7) 2_666 .
C4 C5 H5A 109.4(10) . .
C4 C5 H5B 112.6(10) . .
H5A C5 H5B 109.2(15) . .
C4 C5 H5C 111.7(12) . .
H5A C5 H5C 110.1(15) . .
H5B C5 H5C 103.7(14) . .
C2 C3 H3A 112.6(14) . .
C2 C3 H3B 110.5(10) . .
H3A C3 H3B 103.1(16) . .
C2 C3 H3C 110.5(11) . .
H3A C3 H3C 111.5(16) . .
H3B C3 H3C 108.3(16) . .
O1 C1 O2 126.09(7) . .
O1 C1 C1 122.40(9) . 2_675
O2 C1 C1 111.51(9) . 2_675

loop_
_geom_bond_atom_site_label_1
_geom_bond_atom_site_label_2
_geom_bond_distance
_geom_bond_site_symmetry_2
O2 C1 1.3088(10) .
O2 H2O 0.86(2) .
O1 C1 1.1988(11) .
N1 C4 1.3401(9) .
N1 C2 1.3402(9) .
C4 C2 1.3992(9) 2_666
C4 C5 1.4983(10) .
C2 C3 1.4959(10) .
C5 H5A 0.951(17) .
C5 H5B 0.978(17) .
C5 H5C 0.96(2) .
C3 H3A 0.85(2) .
C3 H3B 0.970(18) .
C3 H3C 0.97(2) .
C1 C1 1.5398(15) 2_675
